data_1562676
loop_
_publ_author_name
'Zhao, Jian-Qiang'
'Jing, Chang-Qing'
'Wu, Jia-Hang'
'Zhang, Wei-Feng'
'Feng, Li-Juan'
'Yue, Cheng-Yang'
'Lei, Xiao-Wu'

_publ_section_title
;
 Systematic Approach of One-Dimensional Lead Perovskites with Face-Sharing
 Connectivity to Realize Efficient and Tunable Broadband Light Emission
;
_journal_issue 20
_journal_name_full 'The Journal of Physical Chemistry C'
_journal_page_first 10850
_journal_page_last 10859
_journal_paper_doi 10.1021/acs.jpcc.1c00515
_journal_volume 125
_journal_year 2021
_chemical_formula_moiety '0.5(Br6 Pb2), C6 H12 N2'
_chemical_formula_sum 'C6 H12 Br3 N2 Pb'
_chemical_formula_weight 559.10
_space_group_crystal_system orthorhombic
_space_group_IT_number 62
_space_group_name_Hall '-P 2ac 2n'
_space_group_name_H-M_alt 'P n m a'
_atom_sites_solution_hydrogens geom
_atom_sites_solution_primary iterative
_audit_creation_date 2021-03-31
_audit_creation_method
;
Olex2 1.2
(compiled 2018.05.29 svn.r3508 for OlexSys, GUI svn.r5506)
;
_cell_angle_alpha 90
_cell_angle_beta 90
_cell_angle_gamma 90
_cell_formula_units_Z 4
_cell_length_a 7.941(2)
_cell_length_b 9.783(3)
_cell_length_c 16.168(5)
_cell_measurement_reflns_used 2755
_cell_measurement_temperature 296(2)
_cell_measurement_theta_max 26.62
_cell_measurement_theta_min 2.43
_cell_volume 1256.0(6)
_computing_cell_refinement 'Bruker SAINT'
_computing_data_collection 'Bruker APEX2'
_computing_data_reduction 'Bruker SAINT'
_computing_molecular_graphics 'Olex2 (Dolomanov et al., 2009)'
_computing_publication_material 'Olex2 (Dolomanov et al., 2009)'
_computing_structure_refinement 'ShelXL (Sheldrick, 2015)'
_computing_structure_solution 'olex2.solve (Bourhis et al., 2015)'
_diffrn_ambient_temperature 296.15
_diffrn_measured_fraction_theta_full 0.962
_diffrn_measured_fraction_theta_max 0.992
_diffrn_measurement_device_type 'Bruker APEX-II CCD'
_diffrn_measurement_method '\f and \w scans'
_diffrn_radiation_type MoK\a
_diffrn_radiation_wavelength 0.71073
_diffrn_reflns_av_R_equivalents 0.0744
_diffrn_reflns_av_unetI/netI 0.0349
_diffrn_reflns_Laue_measured_fraction_full 0.962
_diffrn_reflns_Laue_measured_fraction_max 0.992
_diffrn_reflns_limit_h_max 9
_diffrn_reflns_limit_h_min -9
_diffrn_reflns_limit_k_max 11
_diffrn_reflns_limit_k_min -11
_diffrn_reflns_limit_l_max 19
_diffrn_reflns_limit_l_min -19
_diffrn_reflns_number 11728
_diffrn_reflns_point_group_measured_fraction_full 0.962
_diffrn_reflns_point_group_measured_fraction_max 0.992
_diffrn_reflns_theta_full 25.242
_diffrn_reflns_theta_max 25.027
_diffrn_reflns_theta_min 2.433
_diffrn_standards_number 0
_exptl_absorpt_coefficient_mu 22.934
_exptl_absorpt_correction_T_max 0.4045
_exptl_absorpt_correction_T_min 0.3204
_exptl_absorpt_correction_type multi-scan
_exptl_absorpt_process_details 'SADABS; Bruker, 2000'
_exptl_crystal_colour colourless
_exptl_crystal_colour_primary colourless
_exptl_crystal_density_diffrn 2.957
_exptl_crystal_description block
_exptl_crystal_F_000 996
_exptl_crystal_size_max 0.12
_exptl_crystal_size_mid 0.1
_exptl_crystal_size_min 0.09
_refine_diff_density_max 1.641
_refine_diff_density_min -0.938
_refine_diff_density_rms 0.190
_refine_ls_extinction_coef 0.0126(4)
_refine_ls_extinction_expression Fc^*^=kFc[1+0.001xFc^2^\l^3^/sin(2\q)]^-1/4^
_refine_ls_extinction_method SHELXL
_refine_ls_goodness_of_fit_ref 1.076
_refine_ls_hydrogen_treatment constr
_refine_ls_matrix_type full
_refine_ls_number_parameters 67
_refine_ls_number_reflns 1169
_refine_ls_number_restraints 0
_refine_ls_restrained_S_all 1.076
_refine_ls_R_factor_all 0.0319
_refine_ls_R_factor_gt 0.0254
_refine_ls_shift/su_max 0.001
_refine_ls_shift/su_mean 0.000
_refine_ls_structure_factor_coef Fsqd
_refine_ls_weighting_details 'w=1/[\s^2^(Fo^2^)+(0.0273P)^2^] where P=(Fo^2^+2Fc^2^)/3'
_refine_ls_weighting_scheme calc
_refine_ls_wR_factor_gt 0.0551
_refine_ls_wR_factor_ref 0.0576
_reflns_Friedel_coverage 0.000
_reflns_number_gt 1028
_reflns_number_total 1169
_reflns_threshold_expression 'I > 2\s(I)'
_cod_data_source_file jp1c00515_si_002.cif
_cod_data_source_block Com_2
_cod_depositor_comments 'Adding full bibliography for 1562675--1562678.cif.'
_cod_original_cell_volume 1256.1(6)
_cod_database_code 1562676
_shelxl_version_number 2014-1
_shelx_space_group_comment
;
The symmetry employed for this shelxl refinement is uniquely defined
by the following loop, which should always be used as a source of
symmetry information in preference to the above space-group names.
They are only intended as comments.
;
_olex2_refinement_description
;
1. Fixed Uiso
 At 1.2 times of:
  All C(H) groups, All C(H,H) groups, All N(H) groups
 At 1.5 times of:
  All C(H,H,H) groups
2. Others
 Fixed Sof: H1(0.5) H4a(0.5) H4b(0.5) H4c(0.5) H2a(0.5) H2b(0.5) H2c(0.5)
3.a Secondary CH2 refined with riding coordinates:
 C3(H3a,H3b)
3.b Aromatic/amide H refined with riding coordinates:
 N1(H1), C1(H1a)
3.c Idealised Me refined as rotating group:
 C4(H4a,H4b,H4c), C2(H2a,H2b,H2c)
;
_olex2_submission_special_instructions 'No special instructions were received'

loop_
_space_group_symop_operation_xyz
'x, y, z'
'-x+1/2, -y, z+1/2'
'-x, y+1/2, -z'
'x+1/2, -y+1/2, -z+1/2'
'-x, -y, -z'
'x-1/2, y, -z-1/2'
'x, -y-1/2, z'
'-x-1/2, y-1/2, z-1/2'

loop_
_atom_site_label
_atom_site_type_symbol
_atom_site_fract_x
_atom_site_fract_y
_atom_site_fract_z
_atom_site_U_iso_or_equiv
_atom_site_adp_type
_atom_site_occupancy
_atom_site_site_symmetry_order
_atom_site_calc_flag
_atom_site_refinement_flags_posn
_atom_site_refinement_flags_adp
_atom_site_refinement_flags_occupancy
_atom_site_disorder_assembly
_atom_site_disorder_group
Pb1 Pb 0.07899(4) 0.2500 0.74292(2) 0.02822(16) Uani 1 2 d S T P . .
Br2 Br -0.20943(8) 0.04316(6) 0.68331(4) 0.0373(2) Uani 1 1 d . . . . .
Br1 Br 0.38013(11) 0.2500 0.60829(5) 0.0343(3) Uani 1 2 d S T P . .
C5 C -0.8268(10) -0.2500 0.5808(5) 0.0291(19) Uani 1 2 d S T P . .
N1 N -0.5561(7) -0.1331(6) 0.5975(3) 0.0483(16) Uani 1 1 d . . . . .
H1 H -0.5028 -0.0592 0.6094 0.058 Uiso 0.5 1 calc R . . . .
C4 C -0.8736(12) -0.2500 0.6717(6) 0.042(2) Uani 1 2 d S T P . .
H4A H -0.7783 -0.2218 0.7040 0.063 Uiso 0.5 1 calc GR . . A -1
H4B H -0.9070 -0.3404 0.6880 0.063 Uiso 0.5 1 calc GR . . A -1
H4C H -0.9653 -0.1878 0.6807 0.063 Uiso 0.5 1 calc GR . . A -1
C3 C -0.7246(8) -0.1245(7) 0.5599(4) 0.0456(17) Uani 1 1 d . . . . .
H3A H -0.7139 -0.1165 0.5003 0.055 Uiso 1 1 calc R . . . .
H3B H -0.7820 -0.0436 0.5801 0.055 Uiso 1 1 calc R . . . .
C2 C -0.9886(13) -0.2500 0.5294(6) 0.055(3) Uani 1 2 d S T P . .
H2A H -0.9621 -0.2707 0.4729 0.082 Uiso 0.5 1 calc GR . . B -1
H2B H -1.0406 -0.1616 0.5325 0.082 Uiso 0.5 1 calc GR . . B -1
H2C H -1.0646 -0.3177 0.5507 0.082 Uiso 0.5 1 calc GR . . B -1
C1 C -0.4872(13) -0.2500 0.6129(6) 0.059(3) Uani 1 2 d S T P . .
H1A H -0.3806 -0.2500 0.6367 0.071 Uiso 1 2 calc RS T P . .

loop_
_atom_site_aniso_label
_atom_site_aniso_U_11
_atom_site_aniso_U_22
_atom_site_aniso_U_33
_atom_site_aniso_U_23
_atom_site_aniso_U_13
_atom_site_aniso_U_12
Pb1 0.0252(2) 0.0248(2) 0.0347(2) 0.000 -0.00101(13) 0.000
Br2 0.0369(4) 0.0223(4) 0.0527(4) -0.0070(3) -0.0029(3) 0.0019(3)
Br1 0.0370(5) 0.0365(6) 0.0293(5) 0.000 -0.0014(4) 0.000
C5 0.035(5) 0.025(5) 0.027(4) 0.000 -0.005(4) 0.000
N1 0.046(3) 0.051(4) 0.048(3) -0.004(3) -0.007(3) -0.021(3)
C4 0.052(6) 0.034(6) 0.040(5) 0.000 0.006(5) 0.000
C3 0.057(4) 0.029(4) 0.051(4) 0.003(3) 0.000(3) -0.001(3)
C2 0.052(6) 0.063(8) 0.050(6) 0.000 -0.014(5) 0.000
C1 0.035(6) 0.116(12) 0.026(5) 0.000 -0.004(4) 0.000

loop_
_atom_type_symbol
_atom_type_description
_atom_type_scat_dispersion_real
_atom_type_scat_dispersion_imag
_atom_type_scat_source
C C 0.0033 0.0016 'International Tables Vol C Tables 4.2.6.8 and 6.1.1.4'
H H 0.0000 0.0000 'International Tables Vol C Tables 4.2.6.8 and 6.1.1.4'
Br Br -0.2901 2.4595 'International Tables Vol C Tables 4.2.6.8 and 6.1.1.4'
N N 0.0061 0.0033 'International Tables Vol C Tables 4.2.6.8 and 6.1.1.4'
Pb Pb -3.3944 10.1111 'International Tables Vol C Tables 4.2.6.8 and 6.1.1.4'

loop_
_geom_angle_atom_site_label_1
_geom_angle_atom_site_label_2
_geom_angle_atom_site_label_3
_geom_angle
_geom_angle_site_symmetry_1
_geom_angle_site_symmetry_3
_geom_angle_publ_flag
Br2 Pb1 Br2 88.97(3) 4_556 6_657 ?
Br2 Pb1 Br2 169.26(2) 6_657 7_565 ?
Br2 Pb1 Br2 95.60(3) 6_657 . ?
Br2 Pb1 Br2 78.32(3) 7_565 . ?
Br2 Pb1 Br2 95.60(3) 4_556 7_565 ?
Br2 Pb1 Br2 169.26(2) 4_556 . ?
Br2 Pb1 Br1 81.24(2) 6_657 . ?
Br2 Pb1 Br1 81.24(2) 4_556 . ?
Br2 Pb1 Br1 109.03(2) 7_565 . ?
Br2 Pb1 Br1 109.03(2) . . ?
Br1 Pb1 Br2 81.91(2) 6_557 . ?
Br1 Pb1 Br2 88.51(2) 6_557 4_556 ?
Br1 Pb1 Br2 88.51(2) 6_557 6_657 ?
Br1 Pb1 Br2 81.91(2) 6_557 7_565 ?
Br1 Pb1 Br1 165.59(3) 6_557 . ?
Pb1 Br2 Pb1 81.32(3) 6_557 . ?
Pb1 Br1 Pb1 80.97(3) 6_657 . ?
C4 C5 C2 108.7(7) . . ?
C3 C5 C4 110.4(5) 7 . ?
C3 C5 C4 110.4(5) . . ?
C3 C5 C3 108.8(7) . 7 ?
C3 C5 C2 109.2(5) . . ?
C3 C5 C2 109.2(5) 7 . ?
C1 N1 C3 121.0(7) . . ?
N1 C3 C5 110.4(6) . . ?
N1 C1 N1 124.5(9) . 7 ?

loop_
_geom_bond_atom_site_label_1
_geom_bond_atom_site_label_2
_geom_bond_distance
_geom_bond_site_symmetry_2
_geom_bond_publ_flag
Pb1 Br2 2.8879(8) 4_556 ?
Pb1 Br2 3.2046(9) . ?
Pb1 Br2 2.8879(8) 6_657 ?
Pb1 Br2 3.2046(9) 7_565 ?
Pb1 Br1 2.8776(11) 6_557 ?
Pb1 Br1 3.2337(11) . ?
Br2 Pb1 2.8879(8) 6_557 ?
Br1 Pb1 2.8776(11) 6_657 ?
C5 C4 1.515(12) . ?
C5 C3 1.511(8) . ?
C5 C3 1.511(8) 7 ?
C5 C2 1.530(12) . ?
N1 C3 1.472(8) . ?
N1 C1 1.292(7) . ?
C1 N1 1.292(7) 7 ?
